data_7712835
loop_
_publ_author_name
'Rupf, Susanne M.'
'Sievers, Robin'
'Riemann, Paulin S.'
'Reimann, Marc'
'Kaupp, Martin'
'Fasting, Dr. Carlo'
'Malischewski, Moritz'

_publ_section_title
;
 Persilylation of Ferrocene: The Ultimate Discipline in Sterically
 Overcrowded Metal Complexes
;
_journal_name_full 'Dalton Transactions'
_journal_paper_doi 10.1039/D3DT01133J
_journal_year 2023
_chemical_formula_moiety 'C26 H58 Fe Si8'
_chemical_formula_sum 'C26 H58 Fe Si8'
_chemical_formula_weight 651.29
_chemical_name_systematic 4a
_space_group_crystal_system monoclinic
_space_group_IT_number 9
_space_group_name_Hall 'C -2yc'
_space_group_name_H-M_alt 'C 1 c 1'
_atom_sites_solution_hydrogens geom
_atom_sites_solution_primary dual
_audit_creation_date 2022-04-07
_audit_creation_method
;
Olex2 1.3
(compiled Nov 21 2019 18:26:39 for OlexSys, GUI svn.r6003)
;
_audit_update_record
;
2023-03-12 deposited with the CCDC.	2023-04-19 downloaded from the CCDC.
;
_cell_angle_alpha 90
_cell_angle_beta 94.187(3)
_cell_angle_gamma 90
_cell_formula_units_Z 4
_cell_length_a 18.8023(14)
_cell_length_b 16.3214(13)
_cell_length_c 11.9698(9)
_cell_measurement_reflns_used 6310
_cell_measurement_temperature 100.0
_cell_measurement_theta_max 25.302
_cell_measurement_theta_min 2.172
_cell_volume 3663.5(5)
_computing_cell_refinement 'SAINT V8.38A (Bruker, 2018)'
_computing_data_reduction 'SAINT V8.38A (Bruker, 2018)'
_computing_molecular_graphics 'Olex2 1.3 (Dolomanov et al., 2009)'
_computing_publication_material 'Olex2 1.3 (Dolomanov et al., 2009)'
_computing_structure_refinement 'XL  (Sheldrick, 2008)'
_computing_structure_solution 'SHELXT 2014/5 (Sheldrick, 2014)'
_diffrn_ambient_temperature 100.0
_diffrn_measured_fraction_theta_full 1.000
_diffrn_measured_fraction_theta_max 0.999
_diffrn_measurement_device_type 'Bruker APEX-II CCD'
_diffrn_measurement_method '\f and \w scans'
_diffrn_radiation_type MoK\a
_diffrn_radiation_wavelength 0.71073
_diffrn_reflns_av_R_equivalents 0.0726
_diffrn_reflns_av_unetI/netI 0.0641
_diffrn_reflns_Laue_measured_fraction_full 1.000
_diffrn_reflns_Laue_measured_fraction_max 0.999
_diffrn_reflns_limit_h_max 22
_diffrn_reflns_limit_h_min -22
_diffrn_reflns_limit_k_max 19
_diffrn_reflns_limit_k_min -19
_diffrn_reflns_limit_l_max 14
_diffrn_reflns_limit_l_min -14
_diffrn_reflns_number 25907
_diffrn_reflns_point_group_measured_fraction_full 0.993
_diffrn_reflns_point_group_measured_fraction_max 0.992
_diffrn_reflns_theta_full 25.242
_diffrn_reflns_theta_max 25.377
_diffrn_reflns_theta_min 2.172
_diffrn_standards_number 0
_exptl_absorpt_coefficient_mu 0.688
_exptl_absorpt_correction_T_max 0.7452
_exptl_absorpt_correction_T_min 0.6881
_exptl_absorpt_correction_type multi-scan
_exptl_absorpt_process_details
;
SADABS-2016/2 (Bruker,2016/2) was used for absorption correction.
wR2(int) was 0.0950 before and 0.0780 after correction.
The Ratio of minimum to maximum transmission is 0.9234.
The \l/2 correction factor is Not present.
;
_exptl_crystal_colour red
_exptl_crystal_colour_primary red
_exptl_crystal_density_diffrn 1.181
_exptl_crystal_description needle
_exptl_crystal_F_000 1408
_exptl_crystal_size_max 0.18
_exptl_crystal_size_mid 0.14
_exptl_crystal_size_min 0.12
_refine_diff_density_max 0.490
_refine_diff_density_min -0.361
_refine_diff_density_rms 0.068
_refine_ls_abs_structure_details
;
 Flack x determined using 2741 quotients [(I+)-(I-)]/[(I+)+(I-)]
 (Parsons, Flack and Wagner, Acta Cryst. B69 (2013) 249-259).
;
_refine_ls_abs_structure_Flack 0.022(11)
_refine_ls_extinction_method none
_refine_ls_goodness_of_fit_ref 0.813
_refine_ls_hydrogen_treatment constr
_refine_ls_matrix_type full
_refine_ls_number_parameters 332
_refine_ls_number_reflns 6673
_refine_ls_number_restraints 2
_refine_ls_restrained_S_all 0.813
_refine_ls_R_factor_all 0.0450
_refine_ls_R_factor_gt 0.0397
_refine_ls_shift/su_max 0.001
_refine_ls_shift/su_mean 0.000
_refine_ls_structure_factor_coef Fsqd
_refine_ls_weighting_details 'w=1/[\s^2^(Fo^2^)+(0.1000P)^2^] where P=(Fo^2^+2Fc^2^)/3'
_refine_ls_weighting_scheme calc
_refine_ls_wR_factor_gt 0.1088
_refine_ls_wR_factor_ref 0.1154
_reflns_Friedel_coverage 0.983
_reflns_Friedel_fraction_full 0.986
_reflns_Friedel_fraction_max 0.985
_reflns_number_gt 6203
_reflns_number_total 6673
_reflns_threshold_expression 'I > 2\s(I)'
_cod_data_source_file d3dt01133j2.cif
_cod_data_source_block cc
_cod_database_code 7712835
_shelx_shelxl_version_number 2018/3
_shelx_space_group_comment
;
The symmetry employed for this shelxl refinement is uniquely defined
by the following loop, which should always be used as a source of
symmetry information in preference to the above space-group names.
They are only intended as comments.
;
_shelx_estimated_absorpt_t_max 0.922
_shelx_estimated_absorpt_t_min 0.886
_olex2_refinement_description
;
1. Fixed Uiso
 At 1.2 times of:
  All C(H) groups, All Si(H) groups
 At 1.5 times of:
  All C(H,H,H) groups
2.a Ternary CH refined with riding coordinates:
 Si1(H1), Si2(H2), Si3(H3), Si4(H4), Si5(H5), Si6(H6), Si7(H7), Si8(H8)
2.b Aromatic/amide H refined with riding coordinates:
 C9(H9), C12(H12)
2.c Idealised Me refined as rotating group:
 C10(H10C,H10A,H10B), C11(H11A,H11B,H11C), C20(H20A,H20B,H20C), C21(H21A,H21B,
 H21C), C30(H30A,H30B,H30C), C31(H31A,H31B,H31C), C40(H40A,H40B,H40C), C41(H41A,
 H41B,H41C), C50(H50A,H50B,H50C), C51(H51A,H51B,H51C), C60(H60A,H60B,H60C),
 C61(H61A,H61B,H61C), C70(H70A,H70B,H70C), C71(H71A,H71B,H71C), C80(H80A,H80B,
 H80C), C81(H81A,H81B,H81C)
;
_olex2_submission_special_instructions 'No special instructions were received'

loop_
_space_group_symop_operation_xyz
'x, y, z'
'x, -y, z+1/2'
'x+1/2, y+1/2, z'
'x+1/2, -y+1/2, z+1/2'

loop_
_atom_site_label
_atom_site_type_symbol
_atom_site_fract_x
_atom_site_fract_y
_atom_site_fract_z
_atom_site_U_iso_or_equiv
_atom_site_adp_type
_atom_site_occupancy
_atom_site_site_symmetry_order
_atom_site_calc_flag
_atom_site_refinement_flags_posn
_atom_site_refinement_flags_adp
_atom_site_refinement_flags_occupancy
_atom_site_disorder_assembly
_atom_site_disorder_group
Fe01 Fe 0.50504(4) 0.78216(4) 0.51418(5) 0.00990(19) Uani 1 1 d . . . . .
Si1 Si 0.59553(8) 0.73807(10) 0.79740(13) 0.0170(3) Uani 1 1 d . . . . .
H1 H 0.564146 0.762561 0.852512 0.020 Uiso 1 1 calc R U . . .
Si2 Si 0.42139(8) 0.82503(10) 0.75273(13) 0.0172(3) Uani 1 1 d . . . . .
H2 H 0.379864 0.849243 0.707256 0.021 Uiso 1 1 calc R U . . .
Si3 Si 0.32921(8) 0.67601(10) 0.55093(13) 0.0166(3) Uani 1 1 d . . . . .
H3 H 0.318973 0.652652 0.474212 0.020 Uiso 1 1 calc R U . . .
Si4 Si 0.46372(8) 0.58055(10) 0.39597(13) 0.0164(3) Uani 1 1 d . . . . .
H4 H 0.511690 0.568507 0.368878 0.020 Uiso 1 1 calc R U . . .
Si5 Si 0.63538(8) 0.61995(10) 0.55660(13) 0.0158(3) Uani 1 1 d . . . . .
H5 H 0.669800 0.647236 0.612385 0.019 Uiso 1 1 calc R U . . .
Si6 Si 0.36163(8) 0.87369(10) 0.34034(13) 0.0166(3) Uani 1 1 d . . . . .
H6 H 0.338545 0.818501 0.340754 0.020 Uiso 1 1 calc R U . . .
Si7 Si 0.52141(9) 0.79624(10) 0.20734(13) 0.0182(3) Uani 1 1 d . . . . .
H7 H 0.470791 0.786851 0.178555 0.022 Uiso 1 1 calc R U . . .
Si8 Si 0.67624(8) 0.86211(10) 0.40410(14) 0.0184(3) Uani 1 1 d . . . . .
H8 H 0.686158 0.826625 0.338927 0.022 Uiso 1 1 calc R U . . .
C1 C 0.5370(3) 0.7236(3) 0.6655(5) 0.0128(11) Uani 1 1 d . . . . .
C2 C 0.4623(3) 0.7470(3) 0.6609(5) 0.0138(11) Uani 1 1 d . . . . .
C3 C 0.4260(3) 0.7051(3) 0.5670(5) 0.0135(11) Uani 1 1 d . . . . .
C4 C 0.4781(3) 0.6573(4) 0.5113(5) 0.0144(11) Uani 1 1 d . . . . .
C5 C 0.5470(3) 0.6702(3) 0.5716(5) 0.0159(12) Uani 1 1 d . . . . .
C6 C 0.4562(3) 0.8660(3) 0.4001(4) 0.0124(11) Uani 1 1 d . . . . .
C7 C 0.5199(3) 0.8328(3) 0.3553(5) 0.0137(11) Uani 1 1 d . . . . .
C8 C 0.5801(3) 0.8523(4) 0.4340(5) 0.0148(11) Uani 1 1 d . . . . .
C9 C 0.5532(3) 0.8958(3) 0.5247(5) 0.0135(11) Uani 1 1 d . . . . .
H9 H 0.580820 0.915978 0.588438 0.016 Uiso 1 1 calc R U . . .
C10 C 0.6720(3) 0.8085(4) 0.7931(5) 0.0229(13) Uani 1 1 d . . . . .
H10C H 0.688348 0.824734 0.869525 0.034 Uiso 1 1 calc R U . . .
H10A H 0.657444 0.857370 0.749573 0.034 Uiso 1 1 calc R U . . .
H10B H 0.710916 0.780968 0.757817 0.034 Uiso 1 1 calc R U . . .
C11 C 0.6229(3) 0.6368(4) 0.8559(5) 0.0224(13) Uani 1 1 d . . . . .
H11A H 0.581173 0.600690 0.855129 0.034 Uiso 1 1 calc R U . . .
H11B H 0.643193 0.643581 0.933053 0.034 Uiso 1 1 calc R U . . .
H11C H 0.658658 0.612514 0.810352 0.034 Uiso 1 1 calc R U . . .
C12 C 0.4781(3) 0.9041(3) 0.5046(5) 0.0140(11) Uani 1 1 d . . . . .
H12 H 0.447343 0.930623 0.552779 0.017 Uiso 1 1 calc R U . . .
C20 C 0.4810(3) 0.9120(4) 0.7979(5) 0.0218(13) Uani 1 1 d . . . . .
H20A H 0.456773 0.947282 0.849502 0.033 Uiso 1 1 calc R U . . .
H20B H 0.492406 0.943865 0.732193 0.033 Uiso 1 1 calc R U . . .
H20C H 0.525064 0.890624 0.835874 0.033 Uiso 1 1 calc R U . . .
C21 C 0.3846(4) 0.7751(4) 0.8771(6) 0.0297(16) Uani 1 1 d . . . . .
H21A H 0.421704 0.741443 0.916307 0.045 Uiso 1 1 calc R U . . .
H21B H 0.344002 0.740403 0.852126 0.045 Uiso 1 1 calc R U . . .
H21C H 0.368922 0.817382 0.928015 0.045 Uiso 1 1 calc R U . . .
C30 C 0.2594(3) 0.7540(4) 0.5748(6) 0.0232(13) Uani 1 1 d . . . . .
H30A H 0.267678 0.776713 0.650487 0.035 Uiso 1 1 calc R U . . .
H30B H 0.212245 0.728237 0.566901 0.035 Uiso 1 1 calc R U . . .
H30C H 0.261622 0.798178 0.519684 0.035 Uiso 1 1 calc R U . . .
C31 C 0.3188(3) 0.5924(4) 0.6548(6) 0.0267(14) Uani 1 1 d . . . . .
H31A H 0.353016 0.548586 0.642690 0.040 Uiso 1 1 calc R U . . .
H31B H 0.270208 0.570516 0.645500 0.040 Uiso 1 1 calc R U . . .
H31C H 0.327730 0.614274 0.730803 0.040 Uiso 1 1 calc R U . . .
C40 C 0.4057(3) 0.6130(4) 0.2714(5) 0.0231(13) Uani 1 1 d . . . . .
H40A H 0.358391 0.588217 0.274468 0.035 Uiso 1 1 calc R U . . .
H40B H 0.426877 0.595029 0.203092 0.035 Uiso 1 1 calc R U . . .
H40C H 0.401208 0.672809 0.270930 0.035 Uiso 1 1 calc R U . . .
C41 C 0.4294(4) 0.4818(4) 0.4507(5) 0.0272(14) Uani 1 1 d . . . . .
H41A H 0.458456 0.465744 0.518450 0.041 Uiso 1 1 calc R U . . .
H41B H 0.432007 0.438996 0.393647 0.041 Uiso 1 1 calc R U . . .
H41C H 0.379718 0.488825 0.468571 0.041 Uiso 1 1 calc R U . . .
C50 C 0.6764(3) 0.6250(4) 0.4204(5) 0.0236(13) Uani 1 1 d . . . . .
H50A H 0.651152 0.587777 0.366921 0.035 Uiso 1 1 calc R U . . .
H50B H 0.726642 0.608829 0.430937 0.035 Uiso 1 1 calc R U . . .
H50C H 0.673107 0.681151 0.391386 0.035 Uiso 1 1 calc R U . . .
C51 C 0.6299(3) 0.5107(4) 0.6022(5) 0.0222(13) Uani 1 1 d . . . . .
H51A H 0.605081 0.507792 0.671334 0.033 Uiso 1 1 calc R U . . .
H51B H 0.678111 0.488378 0.615800 0.033 Uiso 1 1 calc R U . . .
H51C H 0.603574 0.478799 0.543464 0.033 Uiso 1 1 calc R U . . .
C60 C 0.3157(3) 0.9450(4) 0.4336(6) 0.0267(14) Uani 1 1 d . . . . .
H60A H 0.323825 0.926795 0.511501 0.040 Uiso 1 1 calc R U . . .
H60B H 0.264382 0.945076 0.412047 0.040 Uiso 1 1 calc R U . . .
H60C H 0.334712 1.000439 0.426144 0.040 Uiso 1 1 calc R U . . .
C61 C 0.3514(3) 0.9178(4) 0.1971(5) 0.0275(14) Uani 1 1 d . . . . .
H61A H 0.383515 0.964782 0.192429 0.041 Uiso 1 1 calc R U . . .
H61B H 0.301977 0.935884 0.180836 0.041 Uiso 1 1 calc R U . . .
H61C H 0.363174 0.876187 0.142494 0.041 Uiso 1 1 calc R U . . .
C70 C 0.5720(4) 0.7016(4) 0.1785(5) 0.0236(13) Uani 1 1 d . . . . .
H70A H 0.623156 0.711874 0.193003 0.035 Uiso 1 1 calc R U . . .
H70B H 0.561944 0.685665 0.099949 0.035 Uiso 1 1 calc R U . . .
H70C H 0.557447 0.657316 0.227227 0.035 Uiso 1 1 calc R U . . .
C71 C 0.5568(4) 0.8814(4) 0.1229(5) 0.0282(15) Uani 1 1 d . . . . .
H71A H 0.530890 0.932072 0.136889 0.042 Uiso 1 1 calc R U . . .
H71B H 0.550484 0.867673 0.043105 0.042 Uiso 1 1 calc R U . . .
H71C H 0.607660 0.889255 0.144455 0.042 Uiso 1 1 calc R U . . .
C80 C 0.7412(3) 0.8389(4) 0.5242(6) 0.0270(14) Uani 1 1 d . . . . .
H80A H 0.730884 0.873112 0.588357 0.040 Uiso 1 1 calc R U . . .
H80B H 0.789639 0.850356 0.503228 0.040 Uiso 1 1 calc R U . . .
H80C H 0.737439 0.780975 0.544545 0.040 Uiso 1 1 calc R U . . .
C81 C 0.6862(4) 0.9723(4) 0.3655(6) 0.0296(15) Uani 1 1 d . . . . .
H81A H 0.654985 0.984492 0.298386 0.044 Uiso 1 1 calc R U . . .
H81B H 0.735857 0.983116 0.350317 0.044 Uiso 1 1 calc R U . . .
H81C H 0.673004 1.007001 0.427481 0.044 Uiso 1 1 calc R U . . .

loop_
_atom_site_aniso_label
_atom_site_aniso_U_11
_atom_site_aniso_U_22
_atom_site_aniso_U_33
_atom_site_aniso_U_23
_atom_site_aniso_U_13
_atom_site_aniso_U_12
Fe01 0.0099(3) 0.0107(4) 0.0092(4) -0.0002(3) 0.0011(3) 0.0010(3)
Si1 0.0178(7) 0.0185(8) 0.0140(8) -0.0009(6) -0.0027(6) 0.0023(6)
Si2 0.0170(7) 0.0207(9) 0.0141(8) -0.0018(6) 0.0017(6) 0.0030(6)
Si3 0.0124(7) 0.0202(9) 0.0171(8) 0.0014(6) 0.0015(6) -0.0006(6)
Si4 0.0194(7) 0.0151(8) 0.0149(7) -0.0022(6) 0.0023(6) -0.0021(6)
Si5 0.0134(7) 0.0148(8) 0.0193(8) -0.0012(6) 0.0010(6) 0.0023(6)
Si6 0.0143(7) 0.0160(8) 0.0187(8) 0.0021(6) -0.0030(6) -0.0002(6)
Si7 0.0281(9) 0.0148(8) 0.0121(8) -0.0003(6) 0.0046(6) 0.0005(7)
Si8 0.0158(7) 0.0167(8) 0.0237(9) 0.0000(7) 0.0074(6) -0.0004(6)
C1 0.013(3) 0.012(3) 0.013(3) 0.002(2) 0.000(2) -0.001(2)
C2 0.014(3) 0.015(3) 0.013(3) 0.002(2) 0.003(2) 0.001(2)
C3 0.015(3) 0.014(3) 0.012(3) 0.004(2) 0.001(2) -0.002(2)
C4 0.017(3) 0.013(3) 0.014(3) -0.002(2) 0.002(2) -0.004(2)
C5 0.016(3) 0.012(3) 0.020(3) 0.003(2) 0.001(2) -0.001(2)
C6 0.017(3) 0.011(3) 0.009(3) 0.002(2) -0.002(2) 0.000(2)
C7 0.017(3) 0.013(3) 0.011(3) 0.003(2) 0.001(2) 0.001(2)
C8 0.014(3) 0.015(3) 0.016(3) 0.000(2) 0.004(2) 0.000(2)
C9 0.016(3) 0.011(3) 0.014(3) -0.001(2) 0.000(2) -0.003(2)
C10 0.028(3) 0.018(3) 0.021(3) -0.003(3) -0.011(3) 0.000(2)
C11 0.022(3) 0.023(3) 0.022(3) 0.002(3) -0.005(2) -0.004(2)
C12 0.014(2) 0.015(3) 0.014(3) 0.001(2) 0.002(2) 0.002(2)
C20 0.029(3) 0.018(3) 0.017(3) -0.002(2) -0.004(2) 0.006(3)
C21 0.034(4) 0.037(4) 0.019(3) -0.007(3) 0.016(3) -0.003(3)
C30 0.013(3) 0.029(3) 0.027(3) 0.002(3) 0.001(2) 0.000(2)
C31 0.026(3) 0.024(3) 0.031(4) 0.004(3) 0.006(3) 0.001(3)
C40 0.027(3) 0.026(3) 0.015(3) -0.001(2) -0.004(2) -0.004(3)
C41 0.036(4) 0.020(3) 0.026(3) 0.000(3) 0.005(3) -0.008(3)
C50 0.024(3) 0.021(3) 0.026(3) -0.004(3) 0.006(3) 0.001(3)
C51 0.026(3) 0.016(3) 0.025(3) 0.001(3) 0.003(3) 0.002(2)
C60 0.013(3) 0.032(4) 0.035(4) -0.005(3) 0.000(2) 0.005(2)
C61 0.022(3) 0.035(4) 0.024(3) 0.002(3) -0.009(3) -0.003(3)
C70 0.036(4) 0.016(3) 0.020(3) -0.002(2) 0.012(3) 0.000(3)
C71 0.046(4) 0.021(3) 0.018(3) 0.002(3) 0.008(3) 0.001(3)
C80 0.014(3) 0.028(4) 0.039(4) 0.001(3) 0.004(3) 0.001(3)
C81 0.031(3) 0.024(4) 0.036(4) -0.001(3) 0.015(3) -0.004(3)

loop_
_atom_type_symbol
_atom_type_description
_atom_type_scat_dispersion_real
_atom_type_scat_dispersion_imag
_atom_type_scat_source
C C 0.0033 0.0016 'International Tables Vol C Tables 4.2.6.8 and 6.1.1.4'
H H 0.0000 0.0000 'International Tables Vol C Tables 4.2.6.8 and 6.1.1.4'
Fe Fe 0.3463 0.8444 'International Tables Vol C Tables 4.2.6.8 and 6.1.1.4'
Si Si 0.0817 0.0704 'International Tables Vol C Tables 4.2.6.8 and 6.1.1.4'

loop_
_geom_angle_atom_site_label_1
_geom_angle_atom_site_label_2
_geom_angle_atom_site_label_3
_geom_angle
_geom_angle_site_symmetry_1
_geom_angle_site_symmetry_3
_geom_angle_publ_flag
C1 Fe01 C4 68.0(2) . . ?
C1 Fe01 C6 160.8(2) . . ?
C1 Fe01 C7 155.3(2) . . ?
C1 Fe01 C8 118.9(2) . . ?
C2 Fe01 C1 40.9(2) . . ?
C2 Fe01 C3 40.8(2) . . ?
C2 Fe01 C4 68.6(2) . . ?
C2 Fe01 C5 68.8(2) . . ?
C2 Fe01 C6 123.8(2) . . ?
C2 Fe01 C7 163.8(2) . . ?
C2 Fe01 C8 148.8(2) . . ?
C3 Fe01 C1 68.2(2) . . ?
C3 Fe01 C4 40.6(2) . . ?
C3 Fe01 C5 68.4(2) . . ?
C3 Fe01 C6 107.7(2) . . ?
C3 Fe01 C7 130.9(2) . . ?
C3 Fe01 C8 170.4(2) . . ?
C4 Fe01 C7 114.4(2) . . ?
C4 Fe01 C8 133.6(2) . . ?
C5 Fe01 C1 40.4(2) . . ?
C5 Fe01 C4 40.6(2) . . ?
C5 Fe01 C6 157.3(2) . . ?
C5 Fe01 C7 124.6(2) . . ?
C5 Fe01 C8 112.1(2) . . ?
C6 Fe01 C4 121.9(2) . . ?
C6 Fe01 C7 40.4(2) . . ?
C6 Fe01 C8 67.9(2) . . ?
C8 Fe01 C7 40.4(2) . . ?
C9 Fe01 C1 105.1(2) . . ?
C9 Fe01 C2 113.2(2) . . ?
C9 Fe01 C3 147.6(2) . . ?
C9 Fe01 C4 167.9(2) . . ?
C9 Fe01 C5 127.8(2) . . ?
C9 Fe01 C6 67.8(2) . . ?
C9 Fe01 C7 67.5(2) . . ?
C9 Fe01 C8 39.9(2) . . ?
C12 Fe01 C1 122.9(2) . . ?
C12 Fe01 C2 101.9(2) . . ?
C12 Fe01 C3 115.1(2) . . ?
C12 Fe01 C4 151.7(2) . . ?
C12 Fe01 C5 162.2(2) . . ?
C12 Fe01 C6 40.3(2) . . ?
C12 Fe01 C7 67.6(2) . . ?
C12 Fe01 C8 67.6(2) . . ?
C12 Fe01 C9 40.4(2) . . ?
C1 Si1 H1 105.6 . . ?
C10 Si1 H1 105.6 . . ?
C10 Si1 C1 117.8(3) . . ?
C10 Si1 C11 111.8(3) . . ?
C11 Si1 H1 105.6 . . ?
C11 Si1 C1 109.6(3) . . ?
C2 Si2 H2 106.6 . . ?
C20 Si2 H2 106.6 . . ?
C20 Si2 C2 115.0(3) . . ?
C20 Si2 C21 110.4(3) . . ?
C21 Si2 H2 106.6 . . ?
C21 Si2 C2 111.1(3) . . ?
C3 Si3 H3 108.1 . . ?
C30 Si3 H3 108.1 . . ?
C30 Si3 C3 120.0(3) . . ?
C31 Si3 H3 108.1 . . ?
C31 Si3 C3 105.3(3) . . ?
C31 Si3 C30 106.7(3) . . ?
C4 Si4 H4 106.6 . . ?
C4 Si4 C41 110.7(3) . . ?
C40 Si4 H4 106.6 . . ?
C40 Si4 C4 116.5(3) . . ?
C40 Si4 C41 109.2(3) . . ?
C41 Si4 H4 106.6 . . ?
C5 Si5 H5 106.1 . . ?
C50 Si5 H5 106.1 . . ?
C50 Si5 C5 119.5(3) . . ?
C50 Si5 C51 109.6(3) . . ?
C51 Si5 H5 106.1 . . ?
C51 Si5 C5 108.7(3) . . ?
C6 Si6 H6 109.8 . . ?
C60 Si6 H6 109.8 . . ?
C60 Si6 C6 106.3(3) . . ?
C61 Si6 H6 109.8 . . ?
C61 Si6 C6 114.2(3) . . ?
C61 Si6 C60 106.8(3) . . ?
C7 Si7 H7 107.2 . . ?
C70 Si7 H7 107.2 . . ?
C70 Si7 C7 119.0(3) . . ?
C70 Si7 C71 108.1(3) . . ?
C71 Si7 H7 107.2 . . ?
C71 Si7 C7 107.7(3) . . ?
C8 Si8 H8 109.7 . . ?
C80 Si8 H8 109.7 . . ?
C80 Si8 C8 115.1(3) . . ?
C80 Si8 C81 108.4(3) . . ?
C81 Si8 H8 109.7 . . ?
C81 Si8 C8 104.2(3) . . ?
Si1 C1 Fe01 141.7(3) . . ?
C2 C1 Fe01 68.4(3) . . ?
C2 C1 Si1 120.3(4) . . ?
C5 C1 Fe01 69.4(3) . . ?
C5 C1 Si1 129.1(4) . . ?
C5 C1 C2 108.0(5) . . ?
Si2 C2 Fe01 120.6(3) . . ?
C1 C2 Fe01 70.7(3) . . ?
C1 C2 Si2 126.2(4) . . ?
C3 C2 Fe01 70.2(3) . . ?
C3 C2 Si2 125.8(4) . . ?
C3 C2 C1 107.8(5) . . ?
Si3 C3 Fe01 146.1(3) . . ?
C2 C3 Fe01 69.1(3) . . ?
C2 C3 Si3 126.8(4) . . ?
C2 C3 C4 108.4(5) . . ?
C4 C3 Fe01 70.4(3) . . ?
C4 C3 Si3 119.9(4) . . ?
Si4 C4 Fe01 133.2(3) . . ?
C3 C4 Fe01 69.0(3) . . ?
C3 C4 Si4 129.3(4) . . ?
C3 C4 C5 107.6(5) . . ?
C5 C4 Fe01 69.2(3) . . ?
C5 C4 Si4 122.7(4) . . ?
Si5 C5 Fe01 132.0(3) . . ?
C1 C5 Fe01 70.1(3) . . ?
C1 C5 Si5 120.3(4) . . ?
C1 C5 C4 108.2(5) . . ?
C4 C5 Fe01 70.2(3) . . ?
C4 C5 Si5 130.9(4) . . ?
Si6 C6 Fe01 130.6(3) . . ?
C7 C6 Fe01 70.3(3) . . ?
C7 C6 Si6 132.1(4) . . ?
C12 C6 Fe01 68.3(3) . . ?
C12 C6 Si6 120.6(4) . . ?
C12 C6 C7 107.0(5) . . ?
Si7 C7 Fe01 137.7(3) . . ?
C6 C7 Fe01 69.3(3) . . ?
C6 C7 Si7 122.6(4) . . ?
C6 C7 C8 107.7(5) . . ?
C8 C7 Fe01 69.5(3) . . ?
C8 C7 Si7 128.1(4) . . ?
Si8 C8 Fe01 145.3(3) . . ?
C7 C8 Fe01 70.1(3) . . ?
C7 C8 Si8 127.7(4) . . ?
C9 C8 Fe01 68.5(3) . . ?
C9 C8 Si8 120.4(4) . . ?
C9 C8 C7 107.4(5) . . ?
Fe01 C9 H9 125.0 . . ?
C8 C9 Fe01 71.5(3) . . ?
C8 C9 H9 125.6 . . ?
C12 C9 Fe01 69.5(3) . . ?
C12 C9 C8 108.8(5) . . ?
C12 C9 H9 125.6 . . ?
Si1 C10 H10C 109.5 . . ?
Si1 C10 H10A 109.5 . . ?
Si1 C10 H10B 109.5 . . ?
H10C C10 H10A 109.5 . . ?
H10C C10 H10B 109.5 . . ?
H10A C10 H10B 109.5 . . ?
Si1 C11 H11A 109.5 . . ?
Si1 C11 H11B 109.5 . . ?
Si1 C11 H11C 109.5 . . ?
H11A C11 H11B 109.5 . . ?
H11A C11 H11C 109.5 . . ?
H11B C11 H11C 109.5 . . ?
Fe01 C12 H12 124.5 . . ?
C6 C12 Fe01 71.5(3) . . ?
C6 C12 H12 125.5 . . ?
C9 C12 Fe01 70.1(3) . . ?
C9 C12 C6 109.0(5) . . ?
C9 C12 H12 125.5 . . ?
Si2 C20 H20A 109.5 . . ?
Si2 C20 H20B 109.5 . . ?
Si2 C20 H20C 109.5 . . ?
H20A C20 H20B 109.5 . . ?
H20A C20 H20C 109.5 . . ?
H20B C20 H20C 109.5 . . ?
Si2 C21 H21A 109.5 . . ?
Si2 C21 H21B 109.5 . . ?
Si2 C21 H21C 109.5 . . ?
H21A C21 H21B 109.5 . . ?
H21A C21 H21C 109.5 . . ?
H21B C21 H21C 109.5 . . ?
Si3 C30 H30A 109.5 . . ?
Si3 C30 H30B 109.5 . . ?
Si3 C30 H30C 109.5 . . ?
H30A C30 H30B 109.5 . . ?
H30A C30 H30C 109.5 . . ?
H30B C30 H30C 109.5 . . ?
Si3 C31 H31A 109.5 . . ?
Si3 C31 H31B 109.5 . . ?
Si3 C31 H31C 109.5 . . ?
H31A C31 H31B 109.5 . . ?
H31A C31 H31C 109.5 . . ?
H31B C31 H31C 109.5 . . ?
Si4 C40 H40A 109.5 . . ?
Si4 C40 H40B 109.5 . . ?
Si4 C40 H40C 109.5 . . ?
H40A C40 H40B 109.5 . . ?
H40A C40 H40C 109.5 . . ?
H40B C40 H40C 109.5 . . ?
Si4 C41 H41A 109.5 . . ?
Si4 C41 H41B 109.5 . . ?
Si4 C41 H41C 109.5 . . ?
H41A C41 H41B 109.5 . . ?
H41A C41 H41C 109.5 . . ?
H41B C41 H41C 109.5 . . ?
Si5 C50 H50A 109.5 . . ?
Si5 C50 H50B 109.5 . . ?
Si5 C50 H50C 109.5 . . ?
H50A C50 H50B 109.5 . . ?
H50A C50 H50C 109.5 . . ?
H50B C50 H50C 109.5 . . ?
Si5 C51 H51A 109.5 . . ?
Si5 C51 H51B 109.5 . . ?
Si5 C51 H51C 109.5 . . ?
H51A C51 H51B 109.5 . . ?
H51A C51 H51C 109.5 . . ?
H51B C51 H51C 109.5 . . ?
Si6 C60 H60A 109.5 . . ?
Si6 C60 H60B 109.5 . . ?
Si6 C60 H60C 109.5 . . ?
H60A C60 H60B 109.5 . . ?
H60A C60 H60C 109.5 . . ?
H60B C60 H60C 109.5 . . ?
Si6 C61 H61A 109.5 . . ?
Si6 C61 H61B 109.5 . . ?
Si6 C61 H61C 109.5 . . ?
H61A C61 H61B 109.5 . . ?
H61A C61 H61C 109.5 . . ?
H61B C61 H61C 109.5 . . ?
Si7 C70 H70A 109.5 . . ?
Si7 C70 H70B 109.5 . . ?
Si7 C70 H70C 109.5 . . ?
H70A C70 H70B 109.5 . . ?
H70A C70 H70C 109.5 . . ?
H70B C70 H70C 109.5 . . ?
Si7 C71 H71A 109.5 . . ?
Si7 C71 H71B 109.5 . . ?
Si7 C71 H71C 109.5 . . ?
H71A C71 H71B 109.5 . . ?
H71A C71 H71C 109.5 . . ?
H71B C71 H71C 109.5 . . ?
Si8 C80 H80A 109.5 . . ?
Si8 C80 H80B 109.5 . . ?
Si8 C80 H80C 109.5 . . ?
H80A C80 H80B 109.5 . . ?
H80A C80 H80C 109.5 . . ?
H80B C80 H80C 109.5 . . ?
Si8 C81 H81A 109.5 . . ?
Si8 C81 H81B 109.5 . . ?
Si8 C81 H81C 109.5 . . ?
H81A C81 H81B 109.5 . . ?
H81A C81 H81C 109.5 . . ?
H81B C81 H81C 109.5 . . ?

loop_
_geom_bond_atom_site_label_1
_geom_bond_atom_site_label_2
_geom_bond_distance
_geom_bond_site_symmetry_2
_geom_bond_publ_flag
Fe01 C1 2.097(5) . ?
Fe01 C2 2.066(6) . ?
Fe01 C3 2.081(5) . ?
Fe01 C4 2.100(6) . ?
Fe01 C5 2.087(6) . ?
Fe01 C6 2.097(5) . ?
Fe01 C7 2.111(5) . ?
Fe01 C8 2.103(6) . ?
Fe01 C9 2.063(5) . ?
Fe01 C12 2.055(6) . ?
Si1 H1 1.0000 . ?
Si1 C1 1.873(6) . ?
Si1 C10 1.845(7) . ?
Si1 C11 1.853(6) . ?
Si2 H2 1.0000 . ?
Si2 C2 1.883(6) . ?
Si2 C20 1.864(6) . ?
Si2 C21 1.873(7) . ?
Si3 H3 1.0000 . ?
Si3 C3 1.877(6) . ?
Si3 C30 1.866(6) . ?
Si3 C31 1.866(7) . ?
Si4 H4 1.0000 . ?
Si4 C4 1.869(6) . ?
Si4 C40 1.859(6) . ?
Si4 C41 1.873(6) . ?
Si5 H5 1.0000 . ?
Si5 C5 1.873(6) . ?
Si5 C50 1.856(6) . ?
Si5 C51 1.869(6) . ?
Si6 H6 1.0000 . ?
Si6 C6 1.872(5) . ?
Si6 C60 1.867(7) . ?
Si6 C61 1.857(7) . ?
Si7 H7 1.0000 . ?
Si7 C7 1.872(6) . ?
Si7 C70 1.860(6) . ?
Si7 C71 1.870(7) . ?
Si8 H8 1.0000 . ?
Si8 C8 1.875(5) . ?
Si8 C80 1.857(7) . ?
Si8 C81 1.870(7) . ?
C1 C2 1.453(7) . ?
C1 C5 1.445(8) . ?
C2 C3 1.444(8) . ?
C3 C4 1.451(8) . ?
C4 C5 1.452(8) . ?
C6 C7 1.452(7) . ?
C6 C12 1.430(8) . ?
C7 C8 1.454(8) . ?
C8 C9 1.422(8) . ?
C9 H9 0.9500 . ?
C9 C12 1.422(8) . ?
C10 H10C 0.9800 . ?
C10 H10A 0.9800 . ?
C10 H10B 0.9800 . ?
C11 H11A 0.9800 . ?
C11 H11B 0.9800 . ?
C11 H11C 0.9800 . ?
C12 H12 0.9500 . ?
C20 H20A 0.9800 . ?
C20 H20B 0.9800 . ?
C20 H20C 0.9800 . ?
C21 H21A 0.9800 . ?
C21 H21B 0.9800 . ?
C21 H21C 0.9800 . ?
C30 H30A 0.9800 . ?
C30 H30B 0.9800 . ?
C30 H30C 0.9800 . ?
C31 H31A 0.9800 . ?
C31 H31B 0.9800 . ?
C31 H31C 0.9800 . ?
C40 H40A 0.9800 . ?
C40 H40B 0.9800 . ?
C40 H40C 0.9800 . ?
C41 H41A 0.9800 . ?
C41 H41B 0.9800 . ?
C41 H41C 0.9800 . ?
C50 H50A 0.9800 . ?
C50 H50B 0.9800 . ?
C50 H50C 0.9800 . ?
C51 H51A 0.9800 . ?
C51 H51B 0.9800 . ?
C51 H51C 0.9800 . ?
C60 H60A 0.9800 . ?
C60 H60B 0.9800 . ?
C60 H60C 0.9800 . ?
C61 H61A 0.9800 . ?
C61 H61B 0.9800 . ?
C61 H61C 0.9800 . ?
C70 H70A 0.9800 . ?
C70 H70B 0.9800 . ?
C70 H70C 0.9800 . ?
C71 H71A 0.9800 . ?
C71 H71B 0.9800 . ?
C71 H71C 0.9800 . ?
C80 H80A 0.9800 . ?
C80 H80B 0.9800 . ?
C80 H80C 0.9800 . ?
C81 H81A 0.9800 . ?
C81 H81B 0.9800 . ?
C81 H81C 0.9800 . ?

loop_
_geom_torsion_atom_site_label_1
_geom_torsion_atom_site_label_2
_geom_torsion_atom_site_label_3
_geom_torsion_atom_site_label_4
_geom_torsion
_geom_torsion_site_symmetry_1
_geom_torsion_site_symmetry_2
_geom_torsion_site_symmetry_3
_geom_torsion_site_symmetry_4
_geom_torsion_publ_flag
Fe01 C1 C2 Si2 -114.3(4) . . . . ?
Fe01 C1 C2 C3 60.7(4) . . . . ?
Fe01 C1 C5 Si5 127.7(4) . . . . ?
Fe01 C1 C5 C4 -60.1(4) . . . . ?
Fe01 C2 C3 Si3 -145.5(5) . . . . ?
Fe01 C2 C3 C4 59.6(4) . . . . ?
Fe01 C3 C4 Si4 -129.2(5) . . . . ?
Fe01 C3 C4 C5 58.7(4) . . . . ?
Fe01 C4 C5 Si5 -128.9(5) . . . . ?
Fe01 C4 C5 C1 60.1(4) . . . . ?
Fe01 C6 C7 Si7 134.2(4) . . . . ?
Fe01 C6 C7 C8 -59.1(4) . . . . ?
Fe01 C6 C12 C9 60.4(4) . . . . ?
Fe01 C7 C8 Si8 145.7(5) . . . . ?
Fe01 C7 C8 C9 -58.6(4) . . . . ?
Fe01 C8 C9 C12 -59.7(4) . . . . ?
Fe01 C9 C12 C6 -61.2(4) . . . . ?
Si1 C1 C2 Fe01 138.3(4) . . . . ?
Si1 C1 C2 Si2 23.9(7) . . . . ?
Si1 C1 C2 C3 -161.0(4) . . . . ?
Si1 C1 C5 Fe01 -140.8(5) . . . . ?
Si1 C1 C5 Si5 -13.1(7) . . . . ?
Si1 C1 C5 C4 159.0(4) . . . . ?
Si2 C2 C3 Fe01 114.0(4) . . . . ?
Si2 C2 C3 Si3 -31.5(7) . . . . ?
Si2 C2 C3 C4 173.7(4) . . . . ?
Si3 C3 C4 Fe01 144.3(4) . . . . ?
Si3 C3 C4 Si4 15.1(7) . . . . ?
Si3 C3 C4 C5 -157.0(4) . . . . ?
Si4 C4 C5 Fe01 128.7(4) . . . . ?
Si4 C4 C5 Si5 -0.2(8) . . . . ?
Si4 C4 C5 C1 -171.1(4) . . . . ?
Si6 C6 C7 Fe01 -127.5(5) . . . . ?
Si6 C6 C7 Si7 6.7(8) . . . . ?
Si6 C6 C7 C8 173.4(4) . . . . ?
Si6 C6 C12 Fe01 125.3(4) . . . . ?
Si6 C6 C12 C9 -174.3(4) . . . . ?
Si7 C7 C8 Fe01 -135.3(5) . . . . ?
Si7 C7 C8 Si8 10.4(8) . . . . ?
Si7 C7 C8 C9 166.1(4) . . . . ?
Si8 C8 C9 Fe01 -142.6(4) . . . . ?
Si8 C8 C9 C12 157.7(4) . . . . ?
C1 C2 C3 Fe01 -61.0(4) . . . . ?
C1 C2 C3 Si3 153.5(4) . . . . ?
C1 C2 C3 C4 -1.4(6) . . . . ?
C2 C1 C5 Fe01 57.6(4) . . . . ?
C2 C1 C5 Si5 -174.6(4) . . . . ?
C2 C1 C5 C4 -2.5(6) . . . . ?
C2 C3 C4 Fe01 -58.8(4) . . . . ?
C2 C3 C4 Si4 172.0(4) . . . . ?
C2 C3 C4 C5 -0.1(6) . . . . ?
C3 C4 C5 Fe01 -58.5(4) . . . . ?
C3 C4 C5 Si5 172.6(4) . . . . ?
C3 C4 C5 C1 1.6(6) . . . . ?
C5 C1 C2 Fe01 -58.3(4) . . . . ?
C5 C1 C2 Si2 -172.6(4) . . . . ?
C5 C1 C2 C3 2.4(6) . . . . ?
C6 C7 C8 Fe01 59.0(4) . . . . ?
C6 C7 C8 Si8 -155.3(4) . . . . ?
C6 C7 C8 C9 0.4(6) . . . . ?
C7 C6 C12 Fe01 -59.9(4) . . . . ?
C7 C6 C12 C9 0.4(6) . . . . ?
C7 C8 C9 Fe01 59.6(4) . . . . ?
C7 C8 C9 C12 -0.1(6) . . . . ?
C8 C9 C12 Fe01 61.0(4) . . . . ?
C8 C9 C12 C6 -0.2(7) . . . . ?
C10 Si1 C1 Fe01 -24.5(6) . . . . ?
C10 Si1 C1 C2 -117.5(5) . . . . ?
C10 Si1 C1 C5 82.9(6) . . . . ?
C11 Si1 C1 Fe01 -153.8(5) . . . . ?
C11 Si1 C1 C2 113.2(5) . . . . ?
C11 Si1 C1 C5 -46.4(6) . . . . ?
C12 C6 C7 Fe01 58.6(4) . . . . ?
C12 C6 C7 Si7 -167.2(4) . . . . ?
C12 C6 C7 C8 -0.5(6) . . . . ?
C20 Si2 C2 Fe01 -55.4(4) . . . . ?
C20 Si2 C2 C1 32.1(6) . . . . ?
C20 Si2 C2 C3 -142.0(5) . . . . ?
C21 Si2 C2 Fe01 178.2(3) . . . . ?
C21 Si2 C2 C1 -94.2(5) . . . . ?
C21 Si2 C2 C3 91.6(5) . . . . ?
C30 Si3 C3 Fe01 -58.1(7) . . . . ?
C30 Si3 C3 C2 50.2(6) . . . . ?
C30 Si3 C3 C4 -157.5(4) . . . . ?
C31 Si3 C3 Fe01 -178.3(6) . . . . ?
C31 Si3 C3 C2 -70.0(6) . . . . ?
C31 Si3 C3 C4 82.3(5) . . . . ?
C40 Si4 C4 Fe01 -47.4(5) . . . . ?
C40 Si4 C4 C3 50.2(6) . . . . ?
C40 Si4 C4 C5 -138.8(5) . . . . ?
C41 Si4 C4 Fe01 -172.9(4) . . . . ?
C41 Si4 C4 C3 -75.3(6) . . . . ?
C41 Si4 C4 C5 95.7(5) . . . . ?
C50 Si5 C5 Fe01 -41.2(5) . . . . ?
C50 Si5 C5 C1 -131.0(5) . . . . ?
C50 Si5 C5 C4 58.9(6) . . . . ?
C51 Si5 C5 Fe01 -168.0(4) . . . . ?
C51 Si5 C5 C1 102.2(5) . . . . ?
C51 Si5 C5 C4 -67.8(6) . . . . ?
C60 Si6 C6 Fe01 92.7(4) . . . . ?
C60 Si6 C6 C7 -167.2(5) . . . . ?
C60 Si6 C6 C12 6.1(5) . . . . ?
C61 Si6 C6 Fe01 -149.8(4) . . . . ?
C61 Si6 C6 C7 -49.7(6) . . . . ?
C61 Si6 C6 C12 123.6(5) . . . . ?
C70 Si7 C7 Fe01 -45.4(6) . . . . ?
C70 Si7 C7 C6 -139.9(5) . . . . ?
C70 Si7 C7 C8 56.3(6) . . . . ?
C71 Si7 C7 Fe01 -168.7(4) . . . . ?
C71 Si7 C7 C6 96.7(5) . . . . ?
C71 Si7 C7 C8 -67.1(6) . . . . ?
C80 Si8 C8 Fe01 -41.2(7) . . . . ?
C80 Si8 C8 C7 -152.4(5) . . . . ?
C80 Si8 C8 C9 54.6(6) . . . . ?
C81 Si8 C8 Fe01 -159.8(5) . . . . ?
C81 Si8 C8 C7 89.0(6) . . . . ?
C81 Si8 C8 C9 -63.9(5) . . . . ?
